data_7110256
loop_
_publ_author_name
'Basujit Chatterjee'
'Chidambaram Gunanathan'

_publ_section_title
;
 Ruthenium catalyzed selective hydrosilylation of aldehydes
;
_journal_name_full Chem.Commun.
_journal_page_first 888
_journal_paper_doi 10.1039/c3cc47593j
_journal_volume 50
_journal_year 2014
_chemical_formula_sum 'C22 H46 Ru Si2'
_chemical_formula_weight 467.84
_chemical_name_systematic
;
 ?
;
_space_group_IT_number 14
_symmetry_cell_setting monoclinic
_symmetry_space_group_name_Hall '-P 2ybc'
_symmetry_space_group_name_H-M 'P 1 21/c 1'
_atom_sites_solution_hydrogens geom
_atom_sites_solution_primary direct
_atom_sites_solution_secondary difmap
_audit_creation_method SHELXL-97
_cell_angle_alpha 90.00
_cell_angle_beta 102.003(4)
_cell_angle_gamma 90.00
_cell_formula_units_Z 4
_cell_length_a 16.4631(15)
_cell_length_b 8.7200(8)
_cell_length_c 17.7452(16)
_cell_measurement_reflns_used 9943
_cell_measurement_temperature 200(2)
_cell_measurement_theta_max 30.47
_cell_measurement_theta_min 2.53
_cell_volume 2491.8(4)
_computing_cell_refinement 'Bruker SAINT'
_computing_data_collection 'Bruker APEX2'
_computing_data_reduction 'Bruker SAINT  A'
_computing_molecular_graphics 'Bruker SHELXTL'
_computing_publication_material 'Bruker SHELXTL'
_computing_structure_refinement 'SHELXL-97 (Sheldrick, 2008)'
_computing_structure_solution 'SHELXS-97 (Sheldrick, 2008)'
_diffrn_ambient_temperature 200(2)
_diffrn_measured_fraction_theta_full 0.988
_diffrn_measured_fraction_theta_max 0.988
_diffrn_measurement_device_type 'Bruker APEX-II CCD'
_diffrn_measurement_method '\f and \w scans'
_diffrn_radiation_monochromator graphite
_diffrn_radiation_source 'fine-focus sealed tube'
_diffrn_radiation_type MoK\a
_diffrn_radiation_wavelength 0.71073
_diffrn_reflns_av_R_equivalents 0.0488
_diffrn_reflns_av_sigmaI/netI 0.0336
_diffrn_reflns_limit_h_max 23
_diffrn_reflns_limit_h_min -23
_diffrn_reflns_limit_k_max 12
_diffrn_reflns_limit_k_min -11
_diffrn_reflns_limit_l_max 25
_diffrn_reflns_limit_l_min -25
_diffrn_reflns_number 44034
_diffrn_reflns_theta_full 30.61
_diffrn_reflns_theta_max 30.61
_diffrn_reflns_theta_min 2.42
_diffrn_standards_number 0
_exptl_absorpt_coefficient_mu 0.729
_exptl_absorpt_correction_T_max 0.7461
_exptl_absorpt_correction_T_min 0.5565
_exptl_absorpt_correction_type sphere
_exptl_absorpt_process_details '(SADABS; Bruker, 2007)'
_exptl_crystal_density_diffrn 1.247
_exptl_crystal_density_method 'not measured'
_exptl_crystal_F_000 1000
_exptl_crystal_size_max 0.12
_exptl_crystal_size_mid 0.08
_exptl_crystal_size_min 0.05
_refine_diff_density_max 1.586
_refine_diff_density_min -1.009
_refine_diff_density_rms 0.081
_refine_ls_extinction_method none
_refine_ls_goodness_of_fit_ref 1.028
_refine_ls_hydrogen_treatment mixed
_refine_ls_matrix_type full
_refine_ls_number_parameters 263
_refine_ls_number_reflns 7598
_refine_ls_number_restraints 0
_refine_ls_restrained_S_all 1.028
_refine_ls_R_factor_all 0.0359
_refine_ls_R_factor_gt 0.0299
_refine_ls_shift/su_max 0.001
_refine_ls_shift/su_mean 0.000
_refine_ls_structure_factor_coef Fsqd
_refine_ls_weighting_details 'calc w=1/[\s^2^(Fo^2^)+(0.0343P)^2^+1.5014P] where P=(Fo^2^+2Fc^2^)/3'
_refine_ls_weighting_scheme calc
_refine_ls_wR_factor_gt 0.0710
_refine_ls_wR_factor_ref 0.0745
_reflns_number_gt 6643
_reflns_number_total 7598
_reflns_threshold_expression >2\s(I)
_cod_data_source_file c3cc47593j.txt
_cod_data_source_block Gunanathan_2
_cod_original_sg_symbol_H-M 'P2(1)/c '
_cod_database_code 7110256

loop_
_symmetry_equiv_pos_as_xyz
'x, y, z'
'-x, y+1/2, -z+1/2'
'-x, -y, -z'
'x, -y-1/2, z-1/2'

loop_
_atom_site_label
_atom_site_type_symbol
_atom_site_fract_x
_atom_site_fract_y
_atom_site_fract_z
_atom_site_U_iso_or_equiv
_atom_site_adp_type
_atom_site_occupancy
_atom_site_symmetry_multiplicity
_atom_site_calc_flag
_atom_site_refinement_flags
H3 H 0.0992(14) -0.127(3) 0.1096(12) 0.024(5) Uiso 1 1 d .
H2 H 0.1545(13) -0.080(2) 0.2390(12) 0.019(5) Uiso 1 1 d .
H5 H 0.3868(13) -0.129(3) 0.1967(12) 0.021(5) Uiso 1 1 d .
H6 H 0.3290(14) -0.160(3) 0.0653(13) 0.034(6) Uiso 1 1 d .
H20 H 0.3662(14) -0.028(3) 0.3205(12) 0.026(5) Uiso 1 1 d .
H100 H 0.2366(13) 0.180(3) 0.0667(13) 0.029(6) Uiso 1 1 d .
H101 H 0.2592(14) 0.223(3) 0.1915(14) 0.039(7) Uiso 1 1 d .
Ru1 Ru 0.244505(7) 0.075809(15) 0.136888(7) 0.01453(4) Uani 1 1 d .
Si2 Si 0.36471(3) 0.22162(6) 0.12583(2) 0.01641(9) Uani 1 1 d .
Si3 Si 0.12811(3) 0.24738(6) 0.12009(3) 0.02070(10) Uani 1 1 d .
C2 C 0.15530(11) -0.1266(2) 0.12562(10) 0.0208(3) Uani 1 1 d .
C4 C 0.27674(10) -0.1029(2) 0.23340(9) 0.0199(3) Uani 1 1 d .
C3 C 0.18980(10) -0.0992(2) 0.20481(10) 0.0196(3) Uani 1 1 d .
C6 C 0.29310(11) -0.1478(2) 0.10039(10) 0.0224(3) Uani 1 1 d .
C1 C 0.20645(11) -0.1512(2) 0.07243(10) 0.0222(3) Uani 1 1 d .
C5 C 0.32782(10) -0.1280(2) 0.17970(10) 0.0216(3) Uani 1 1 d .
C11 C 0.06084(11) 0.2405(3) 0.01799(11) 0.0310(4) Uani 1 1 d .
H11A H 0.0440 0.1328 0.0060 0.037 Uiso 1 1 calc R
H11B H 0.0096 0.3002 0.0177 0.037 Uiso 1 1 calc R
C9 C 0.14674(12) 0.4558(2) 0.14297(12) 0.0301(4) Uani 1 1 d .
H9A H 0.1848 0.4966 0.1113 0.036 Uiso 1 1 calc R
H9B H 0.0934 0.5113 0.1280 0.036 Uiso 1 1 calc R
C7 C 0.05425(11) 0.1846(2) 0.18395(12) 0.0282(4) Uani 1 1 d .
H7A H 0.0297 0.0848 0.1648 0.034 Uiso 1 1 calc R
H7B H 0.0872 0.1678 0.2367 0.034 Uiso 1 1 calc R
C10 C 0.18376(14) 0.4889(3) 0.22779(13) 0.0377(5) Uani 1 1 d .
H10A H 0.1505 0.4375 0.2601 0.057 Uiso 1 1 calc R
H10B H 0.1835 0.5998 0.2368 0.057 Uiso 1 1 calc R
H10C H 0.2410 0.4507 0.2407 0.057 Uiso 1 1 calc R
C8 C -0.01678(12) 0.2953(3) 0.18904(13) 0.0357(5) Uani 1 1 d .
H8A H 0.0060 0.3885 0.2164 0.054 Uiso 1 1 calc R
H8B H -0.0551 0.2460 0.2170 0.054 Uiso 1 1 calc R
H8C H -0.0466 0.3222 0.1370 0.054 Uiso 1 1 calc R
C12 C 0.10070(14) 0.3009(4) -0.04623(13) 0.0473(6) Uani 1 1 d .
H12A H 0.1166 0.4085 -0.0361 0.071 Uiso 1 1 calc R
H12B H 0.0610 0.2931 -0.0956 0.071 Uiso 1 1 calc R
H12C H 0.1502 0.2401 -0.0484 0.071 Uiso 1 1 calc R
C13 C 0.42100(10) 0.1260(2) 0.05505(9) 0.0216(3) Uani 1 1 d .
H13A H 0.4730 0.1833 0.0554 0.026 Uiso 1 1 calc R
H13B H 0.4367 0.0210 0.0737 0.026 Uiso 1 1 calc R
C15 C 0.44737(10) 0.2261(2) 0.21858(9) 0.0233(3) Uani 1 1 d .
H15A H 0.4611 0.1190 0.2349 0.028 Uiso 1 1 calc R
H15B H 0.4982 0.2728 0.2070 0.028 Uiso 1 1 calc R
C14 C 0.37241(12) 0.1153(2) -0.02832(10) 0.0279(4) Uani 1 1 d .
H14A H 0.3193 0.0636 -0.0295 0.042 Uiso 1 1 calc R
H14B H 0.4047 0.0568 -0.0590 0.042 Uiso 1 1 calc R
H14C H 0.3621 0.2187 -0.0498 0.042 Uiso 1 1 calc R
C16 C 0.42510(11) 0.3127(3) 0.28641(10) 0.0276(4) Uani 1 1 d .
H16A H 0.4150 0.4208 0.2725 0.041 Uiso 1 1 calc R
H16B H 0.4711 0.3048 0.3312 0.041 Uiso 1 1 calc R
H16C H 0.3749 0.2679 0.2989 0.041 Uiso 1 1 calc R
C17 C 0.34948(11) 0.4293(2) 0.09486(10) 0.0225(3) Uani 1 1 d .
H17A H 0.3043 0.4348 0.0484 0.027 Uiso 1 1 calc R
H17B H 0.3313 0.4878 0.1362 0.027 Uiso 1 1 calc R
C18 C 0.42686(12) 0.5065(2) 0.07707(13) 0.0333(4) Uani 1 1 d .
H18A H 0.4717 0.5040 0.1230 0.050 Uiso 1 1 calc R
H18B H 0.4140 0.6132 0.0618 0.050 Uiso 1 1 calc R
H18C H 0.4444 0.4517 0.0349 0.050 Uiso 1 1 calc R
C20 C 0.31558(12) -0.0838(2) 0.31815(10) 0.0255(4) Uani 1 1 d .
C19 C 0.26244(13) 0.0112(3) 0.36152(10) 0.0334(4) Uani 1 1 d .
H19A H 0.2505 0.1110 0.3363 0.050 Uiso 1 1 calc R
H19B H 0.2924 0.0264 0.4148 0.050 Uiso 1 1 calc R
H19C H 0.2102 -0.0428 0.3614 0.050 Uiso 1 1 calc R
C21 C 0.33482(13) -0.2414(3) 0.35570(11) 0.0326(4) Uani 1 1 d .
H21A H 0.2829 -0.2975 0.3539 0.049 Uiso 1 1 calc R
H21B H 0.3637 -0.2283 0.4095 0.049 Uiso 1 1 calc R
H21C H 0.3703 -0.2993 0.3278 0.049 Uiso 1 1 calc R
C22 C 0.17030(12) -0.1801(3) -0.01163(11) 0.0316(4) Uani 1 1 d .
H22A H 0.2076 -0.1383 -0.0429 0.047 Uiso 1 1 calc R
H22B H 0.1160 -0.1301 -0.0260 0.047 Uiso 1 1 calc R
H22C H 0.1638 -0.2907 -0.0206 0.047 Uiso 1 1 calc R

loop_
_atom_site_aniso_label
_atom_site_aniso_U_11
_atom_site_aniso_U_22
_atom_site_aniso_U_33
_atom_site_aniso_U_23
_atom_site_aniso_U_13
_atom_site_aniso_U_12
Ru1 0.01325(6) 0.01633(7) 0.01447(6) 0.00040(4) 0.00392(4) 0.00060(4)
Si2 0.01474(19) 0.0209(2) 0.01429(18) 0.00033(16) 0.00455(14) -0.00053(16)
Si3 0.0163(2) 0.0227(3) 0.0239(2) 0.00296(18) 0.00621(16) 0.00374(18)
C2 0.0193(8) 0.0189(8) 0.0243(8) -0.0026(6) 0.0047(6) -0.0037(6)
C4 0.0215(8) 0.0180(8) 0.0201(7) 0.0045(6) 0.0042(6) -0.0019(6)
C3 0.0200(7) 0.0187(8) 0.0212(7) 0.0018(6) 0.0070(6) -0.0029(6)
C6 0.0241(8) 0.0187(9) 0.0257(8) -0.0012(6) 0.0086(6) 0.0039(7)
C1 0.0251(8) 0.0181(8) 0.0237(8) -0.0044(6) 0.0058(6) -0.0010(7)
C5 0.0181(7) 0.0193(8) 0.0275(8) 0.0040(7) 0.0053(6) 0.0022(6)
C11 0.0213(8) 0.0402(12) 0.0299(9) 0.0022(8) 0.0014(7) 0.0029(8)
C9 0.0235(9) 0.0246(10) 0.0427(11) 0.0021(8) 0.0083(8) 0.0017(7)
C7 0.0235(8) 0.0260(10) 0.0391(10) -0.0032(8) 0.0159(7) 0.0003(7)
C10 0.0364(11) 0.0263(11) 0.0495(13) -0.0088(9) 0.0068(9) 0.0016(9)
C8 0.0265(9) 0.0355(12) 0.0501(12) -0.0096(10) 0.0195(9) 0.0027(8)
C12 0.0368(11) 0.075(2) 0.0281(10) 0.0127(11) 0.0013(8) 0.0054(12)
C13 0.0204(7) 0.0265(9) 0.0199(7) -0.0001(6) 0.0084(6) 0.0012(7)
C15 0.0181(7) 0.0333(10) 0.0185(7) -0.0018(7) 0.0036(6) -0.0023(7)
C14 0.0336(9) 0.0342(11) 0.0176(8) -0.0011(7) 0.0094(7) 0.0044(8)
C16 0.0267(9) 0.0370(11) 0.0193(8) -0.0061(7) 0.0049(6) -0.0063(8)
C17 0.0205(8) 0.0242(9) 0.0243(8) 0.0015(6) 0.0084(6) -0.0011(6)
C18 0.0286(9) 0.0274(11) 0.0480(12) 0.0043(9) 0.0171(8) -0.0045(8)
C20 0.0253(8) 0.0289(10) 0.0208(8) 0.0063(7) 0.0014(6) -0.0064(7)
C19 0.0403(11) 0.0387(12) 0.0203(8) -0.0030(8) 0.0045(7) -0.0049(9)
C21 0.0333(10) 0.0362(12) 0.0269(9) 0.0131(8) 0.0026(7) -0.0017(8)
C22 0.0319(10) 0.0376(12) 0.0250(9) -0.0119(8) 0.0052(7) -0.0049(8)

loop_
_atom_type_symbol
_atom_type_description
_atom_type_scat_dispersion_real
_atom_type_scat_dispersion_imag
_atom_type_scat_source
C C 0.0033 0.0016 'International Tables Vol C Tables 4.2.6.8 and 6.1.1.4'
H H 0.0000 0.0000 'International Tables Vol C Tables 4.2.6.8 and 6.1.1.4'
Si Si 0.0817 0.0704 'International Tables Vol C Tables 4.2.6.8 and 6.1.1.4'
Ru Ru -1.2594 0.8363 'International Tables Vol C Tables 4.2.6.8 and 6.1.1.4'

loop_
_geom_angle_atom_site_label_1
_geom_angle_atom_site_label_2
_geom_angle_atom_site_label_3
_geom_angle
C3 Ru1 C6 76.83(6)
C3 Ru1 C5 64.63(6)
C6 Ru1 C5 36.40(6)
C3 Ru1 C2 36.64(6)
C6 Ru1 C2 64.23(6)
C5 Ru1 C2 75.95(7)
C3 Ru1 C4 36.32(6)
C6 Ru1 C4 65.55(6)
C5 Ru1 C4 36.01(6)
C2 Ru1 C4 65.44(6)
C3 Ru1 C1 65.49(6)
C6 Ru1 C1 36.00(6)
C5 Ru1 C1 65.06(6)
C2 Ru1 C1 35.71(6)
C4 Ru1 C1 77.54(6)
C3 Ru1 Si2 146.65(5)
C6 Ru1 Si2 95.00(5)
C5 Ru1 Si2 89.49(5)
C2 Ru1 Si2 158.90(5)
C4 Ru1 Si2 110.79(4)
C1 Ru1 Si2 123.98(4)
C3 Ru1 Si3 95.24(5)
C6 Ru1 Si3 145.66(5)
C5 Ru1 Si3 159.71(4)
C2 Ru1 Si3 89.34(5)
C4 Ru1 Si3 124.80(4)
C1 Ru1 Si3 110.23(5)
Si2 Ru1 Si3 108.114(19)
C3 Ru1 H100 150.2(8)
C6 Ru1 H100 104.9(8)
C5 Ru1 H100 132.9(8)
C2 Ru1 H100 116.5(8)
C4 Ru1 H100 168.9(8)
C1 Ru1 H100 98.0(9)
Si2 Ru1 H100 63.1(8)
Si3 Ru1 H100 66.2(8)
C3 Ru1 H101 104.4(9)
C6 Ru1 H101 148.5(9)
C5 Ru1 H101 114.9(9)
C2 Ru1 H101 133.6(8)
C4 Ru1 H101 96.4(9)
C1 Ru1 H101 169.2(8)
Si2 Ru1 H101 66.4(8)
Si3 Ru1 H101 65.8(8)
H100 Ru1 H101 89.5(13)
C17 Si2 C13 106.31(8)
C17 Si2 C15 104.98(9)
C13 Si2 C15 102.77(8)
C17 Si2 Ru1 118.01(6)
C13 Si2 Ru1 110.25(6)
C15 Si2 Ru1 113.22(6)
C9 Si3 C7 104.21(9)
C9 Si3 C11 105.75(10)
C7 Si3 C11 103.78(9)
C9 Si3 Ru1 119.16(6)
C7 Si3 Ru1 109.79(6)
C11 Si3 Ru1 112.78(7)
C1 C2 C3 121.13(16)
C1 C2 Ru1 73.26(10)
C3 C2 Ru1 70.46(10)
C1 C2 H3 120.2(13)
C3 C2 H3 118.7(13)
Ru1 C2 H3 128.5(15)
C5 C4 C3 117.44(15)
C5 C4 C20 119.92(15)
C3 C4 C20 122.64(15)
C5 C4 Ru1 71.32(10)
C3 C4 Ru1 69.97(9)
C20 C4 Ru1 130.56(13)
C4 C3 C2 121.11(15)
C4 C3 Ru1 73.71(9)
C2 C3 Ru1 72.91(10)
C4 C3 H2 119.2(13)
C2 C3 H2 119.7(13)
Ru1 C3 H2 126.8(12)
C1 C6 C5 121.49(15)
C1 C6 Ru1 74.06(10)
C5 C6 Ru1 72.70(10)
C1 C6 H6 119.3(14)
C5 C6 H6 119.2(14)
Ru1 C6 H6 126.3(15)
C2 C1 C6 117.65(16)
C2 C1 C22 121.42(16)
C6 C1 C22 120.92(15)
C2 C1 Ru1 71.03(10)
C6 C1 Ru1 69.95(10)
C22 C1 Ru1 130.15(14)
C4 C5 C6 121.04(16)
C4 C5 Ru1 72.67(10)
C6 C5 Ru1 70.89(10)
C4 C5 H5 119.7(12)
C6 C5 H5 119.2(12)
Ru1 C5 H5 127.7(13)
C12 C11 Si3 116.24(15)
C12 C11 H11A 108.2
Si3 C11 H11A 108.2
C12 C11 H11B 108.2
Si3 C11 H11B 108.2
H11A C11 H11B 107.4
C10 C9 Si3 114.24(15)
C10 C9 H9A 108.7
Si3 C9 H9A 108.7
C10 C9 H9B 108.7
Si3 C9 H9B 108.7
H9A C9 H9B 107.6
C8 C7 Si3 116.29(15)
C8 C7 H7A 108.2
Si3 C7 H7A 108.2
C8 C7 H7B 108.2
Si3 C7 H7B 108.2
H7A C7 H7B 107.4
C9 C10 H10A 109.5
C9 C10 H10B 109.5
H10A C10 H10B 109.5
C9 C10 H10C 109.5
H10A C10 H10C 109.5
H10B C10 H10C 109.5
C7 C8 H8A 109.5
C7 C8 H8B 109.5
H8A C8 H8B 109.5
C7 C8 H8C 109.5
H8A C8 H8C 109.5
H8B C8 H8C 109.5
C11 C12 H12A 109.5
C11 C12 H12B 109.5
H12A C12 H12B 109.5
C11 C12 H12C 109.5
H12A C12 H12C 109.5
H12B C12 H12C 109.5
C14 C13 Si2 115.88(12)
C14 C13 H13A 108.3
Si2 C13 H13A 108.3
C14 C13 H13B 108.3
Si2 C13 H13B 108.3
H13A C13 H13B 107.4
C16 C15 Si2 116.44(12)
C16 C15 H15A 108.2
Si2 C15 H15A 108.2
C16 C15 H15B 108.2
Si2 C15 H15B 108.2
H15A C15 H15B 107.3
C13 C14 H14A 109.5
C13 C14 H14B 109.5
H14A C14 H14B 109.5
C13 C14 H14C 109.5
H14A C14 H14C 109.5
H14B C14 H14C 109.5
C15 C16 H16A 109.5
C15 C16 H16B 109.5
H16A C16 H16B 109.5
C15 C16 H16C 109.5
H16A C16 H16C 109.5
H16B C16 H16C 109.5
C18 C17 Si2 114.50(13)
C18 C17 H17A 108.6
Si2 C17 H17A 108.6
C18 C17 H17B 108.6
Si2 C17 H17B 108.6
H17A C17 H17B 107.6
C17 C18 H18A 109.5
C17 C18 H18B 109.5
H18A C18 H18B 109.5
C17 C18 H18C 109.5
H18A C18 H18C 109.5
H18B C18 H18C 109.5
C4 C20 C19 113.12(16)
C4 C20 C21 109.84(16)
C19 C20 C21 110.88(16)
C4 C20 H20 106.4(13)
C19 C20 H20 106.9(14)
C21 C20 H20 109.6(14)
C20 C19 H19A 109.5
C20 C19 H19B 109.5
H19A C19 H19B 109.5
C20 C19 H19C 109.5
H19A C19 H19C 109.5
H19B C19 H19C 109.5
C20 C21 H21A 109.5
C20 C21 H21B 109.5
H21A C21 H21B 109.5
C20 C21 H21C 109.5
H21A C21 H21C 109.5
H21B C21 H21C 109.5
C1 C22 H22A 109.5
C1 C22 H22B 109.5
H22A C22 H22B 109.5
C1 C22 H22C 109.5
H22A C22 H22C 109.5
H22B C22 H22C 109.5

loop_
_geom_bond_atom_site_label_1
_geom_bond_atom_site_label_2
_geom_bond_distance
Ru1 C3 2.2458(16)
Ru1 C6 2.2534(18)
Ru1 C5 2.2769(18)
Ru1 C2 2.2779(17)
Ru1 C4 2.2945(17)
Ru1 C1 2.3065(18)
Ru1 Si2 2.3943(5)
Ru1 Si3 2.4003(5)
Ru1 H100 1.53(2)
Ru1 H101 1.60(3)
Si2 C17 1.8940(19)
Si2 C13 1.9014(17)
Si2 C15 1.9055(17)
Si3 C9 1.873(2)
Si3 C7 1.9067(18)
Si3 C11 1.9178(19)
C2 C1 1.406(2)
C2 C3 1.422(2)
C2 H3 0.91(2)
C4 C5 1.413(2)
C4 C3 1.416(2)
C4 C20 1.516(2)
C3 H2 0.94(2)
C6 C1 1.410(2)
C6 C5 1.415(2)
C6 H6 0.95(2)
C1 C22 1.508(2)
C5 H5 0.95(2)
C11 C12 1.522(3)
C11 H11A 0.9900
C11 H11B 0.9900
C9 C10 1.529(3)
C9 H9A 0.9900
C9 H9B 0.9900
C7 C8 1.533(3)
C7 H7A 0.9900
C7 H7B 0.9900
C10 H10A 0.9800
C10 H10B 0.9800
C10 H10C 0.9800
C8 H8A 0.9800
C8 H8B 0.9800
C8 H8C 0.9800
C12 H12A 0.9800
C12 H12B 0.9800
C12 H12C 0.9800
C13 C14 1.531(2)
C13 H13A 0.9900
C13 H13B 0.9900
C15 C16 1.528(2)
C15 H15A 0.9900
C15 H15B 0.9900
C14 H14A 0.9800
C14 H14B 0.9800
C14 H14C 0.9800
C16 H16A 0.9800
C16 H16B 0.9800
C16 H16C 0.9800
C17 C18 1.531(2)
C17 H17A 0.9900
C17 H17B 0.9900
C18 H18A 0.9800
C18 H18B 0.9800
C18 H18C 0.9800
C20 C19 1.524(3)
C20 C21 1.532(3)
C20 H20 0.96(2)
C19 H19A 0.9800
C19 H19B 0.9800
C19 H19C 0.9800
C21 H21A 0.9800
C21 H21B 0.9800
C21 H21C 0.9800
C22 H22A 0.9800
C22 H22B 0.9800
C22 H22C 0.9800

loop_
_geom_torsion_atom_site_label_1
_geom_torsion_atom_site_label_2
_geom_torsion_atom_site_label_3
_geom_torsion_atom_site_label_4
_geom_torsion
C3 Ru1 Si2 C17 -139.56(10)
C6 Ru1 Si2 C17 146.89(8)
C5 Ru1 Si2 C17 -177.09(8)
C2 Ru1 Si2 C17 137.16(14)
C4 Ru1 Si2 C17 -147.39(8)
C1 Ru1 Si2 C17 123.89(8)
Si3 Ru1 Si2 C17 -7.35(7)
C3 Ru1 Si2 C13 98.08(10)
C6 Ru1 Si2 C13 24.53(8)
C5 Ru1 Si2 C13 60.55(7)
C2 Ru1 Si2 C13 14.80(14)
C4 Ru1 Si2 C13 90.24(8)
C1 Ru1 Si2 C13 1.53(8)
Si3 Ru1 Si2 C13 -129.71(6)
C3 Ru1 Si2 C15 -16.40(11)
C6 Ru1 Si2 C15 -89.96(8)
C5 Ru1 Si2 C15 -53.93(8)
C2 Ru1 Si2 C15 -99.69(14)
C4 Ru1 Si2 C15 -24.24(8)
C1 Ru1 Si2 C15 -112.96(9)
Si3 Ru1 Si2 C15 115.80(7)
C3 Ru1 Si3 C9 130.44(9)
C6 Ru1 Si3 C9 -155.30(11)
C5 Ru1 Si3 C9 123.65(16)
C2 Ru1 Si3 C9 166.65(9)
C4 Ru1 Si3 C9 107.60(9)
C1 Ru1 Si3 C9 -163.77(9)
Si2 Ru1 Si3 C9 -25.42(8)
C3 Ru1 Si3 C7 10.48(8)
C6 Ru1 Si3 C7 84.74(11)
C5 Ru1 Si3 C7 3.69(16)
C2 Ru1 Si3 C7 46.68(8)
C4 Ru1 Si3 C7 -12.37(9)
C1 Ru1 Si3 C7 76.27(8)
Si2 Ru1 Si3 C7 -145.38(7)
C3 Ru1 Si3 C11 -104.71(9)
C6 Ru1 Si3 C11 -30.45(11)
C5 Ru1 Si3 C11 -111.50(15)
C2 Ru1 Si3 C11 -68.51(8)
C4 Ru1 Si3 C11 -127.56(9)
C1 Ru1 Si3 C11 -38.92(9)
Si2 Ru1 Si3 C11 99.43(7)
C3 Ru1 C2 C1 -132.82(16)
C6 Ru1 C2 C1 -29.81(10)
C5 Ru1 C2 C1 -66.63(11)
C4 Ru1 C2 C1 -103.27(11)
Si2 Ru1 C2 C1 -19.0(2)
Si3 Ru1 C2 C1 127.48(10)
C6 Ru1 C2 C3 103.01(11)
C5 Ru1 C2 C3 66.19(11)
C4 Ru1 C2 C3 29.56(10)
C1 Ru1 C2 C3 132.82(16)
Si2 Ru1 C2 C3 113.79(13)
Si3 Ru1 C2 C3 -99.70(10)
C3 Ru1 C4 C5 129.87(15)
C6 Ru1 C4 C5 28.56(10)
C2 Ru1 C4 C5 100.07(11)
C1 Ru1 C4 C5 64.49(10)
Si2 Ru1 C4 C5 -57.41(11)
Si3 Ru1 C4 C5 170.61(9)
C6 Ru1 C4 C3 -101.30(11)
C5 Ru1 C4 C3 -129.87(15)
C2 Ru1 C4 C3 -29.80(10)
C1 Ru1 C4 C3 -65.38(10)
Si2 Ru1 C4 C3 172.73(9)
Si3 Ru1 C4 C3 40.75(11)
C3 Ru1 C4 C20 -116.3(2)
C6 Ru1 C4 C20 142.36(17)
C5 Ru1 C4 C20 113.80(19)
C2 Ru1 C4 C20 -146.13(17)
C1 Ru1 C4 C20 178.29(17)
Si2 Ru1 C4 C20 56.40(16)
Si3 Ru1 C4 C20 -75.59(16)
C5 C4 C3 C2 2.7(3)
C20 C4 C3 C2 -176.23(17)
Ru1 C4 C3 C2 57.73(15)
C5 C4 C3 Ru1 -55.01(14)
C20 C4 C3 Ru1 126.04(17)
C1 C2 C3 C4 -3.0(3)
Ru1 C2 C3 C4 -58.11(15)
C1 C2 C3 Ru1 55.14(16)
C6 Ru1 C3 C4 66.46(11)
C5 Ru1 C3 C4 29.96(10)
C2 Ru1 C3 C4 130.77(15)
C1 Ru1 C3 C4 102.70(11)
Si2 Ru1 C3 C4 -12.43(15)
Si3 Ru1 C3 C4 -147.44(9)
C6 Ru1 C3 C2 -64.31(10)
C5 Ru1 C3 C2 -100.80(11)
C4 Ru1 C3 C2 -130.77(15)
C1 Ru1 C3 C2 -28.07(10)
Si2 Ru1 C3 C2 -143.20(9)
Si3 Ru1 C3 C2 81.80(10)
C3 Ru1 C6 C1 66.25(11)
C5 Ru1 C6 C1 131.14(16)
C2 Ru1 C6 C1 29.58(10)
C4 Ru1 C6 C1 102.87(11)
Si2 Ru1 C6 C1 -146.54(10)
Si3 Ru1 C6 C1 -13.61(15)
C3 Ru1 C6 C5 -64.89(10)
C2 Ru1 C6 C5 -101.56(11)
C4 Ru1 C6 C5 -28.27(10)
C1 Ru1 C6 C5 -131.14(16)
Si2 Ru1 C6 C5 82.32(10)
Si3 Ru1 C6 C5 -144.75(9)
C3 C2 C1 C6 0.0(3)
Ru1 C2 C1 C6 53.88(15)
C3 C2 C1 C22 -179.94(18)
Ru1 C2 C1 C22 -126.08(18)
C3 C2 C1 Ru1 -53.85(16)
C5 C6 C1 C2 3.1(3)
Ru1 C6 C1 C2 -54.42(15)
C5 C6 C1 C22 -176.97(18)
Ru1 C6 C1 C22 125.55(18)
C5 C6 C1 Ru1 57.48(16)
C3 Ru1 C1 C2 28.75(10)
C6 Ru1 C1 C2 130.38(16)
C5 Ru1 C1 C2 100.85(12)
C4 Ru1 C1 C2 65.04(11)
Si2 Ru1 C1 C2 171.86(9)
Si3 Ru1 C1 C2 -57.75(11)
C3 Ru1 C1 C6 -101.63(11)
C5 Ru1 C1 C6 -29.53(10)
C2 Ru1 C1 C6 -130.38(16)
C4 Ru1 C1 C6 -65.35(11)
Si2 Ru1 C1 C6 41.48(12)
Si3 Ru1 C1 C6 171.87(9)
C3 Ru1 C1 C22 144.30(18)
C6 Ru1 C1 C22 -114.1(2)
C5 Ru1 C1 C22 -143.60(17)
C2 Ru1 C1 C22 115.6(2)
C4 Ru1 C1 C22 -179.41(17)
Si2 Ru1 C1 C22 -72.59(17)
Si3 Ru1 C1 C22 57.80(16)
C3 C4 C5 C6 0.4(3)
C20 C4 C5 C6 179.33(17)
Ru1 C4 C5 C6 -53.99(16)
C3 C4 C5 Ru1 54.34(14)
C20 C4 C5 Ru1 -126.68(16)
C1 C6 C5 C4 -3.3(3)
Ru1 C6 C5 C4 54.80(16)
C1 C6 C5 Ru1 -58.12(16)
C3 Ru1 C5 C4 -30.21(10)
C6 Ru1 C5 C4 -132.83(15)
C2 Ru1 C5 C4 -67.39(10)
C1 Ru1 C5 C4 -103.61(11)
Si2 Ru1 C5 C4 128.03(10)
Si3 Ru1 C5 C4 -22.7(2)
C3 Ru1 C5 C6 102.62(11)
C2 Ru1 C5 C6 65.44(11)
C4 Ru1 C5 C6 132.83(15)
C1 Ru1 C5 C6 29.22(10)
Si2 Ru1 C5 C6 -99.14(10)
Si3 Ru1 C5 C6 110.10(14)
C9 Si3 C11 C12 64.6(2)
C7 Si3 C11 C12 173.98(18)
Ru1 Si3 C11 C12 -67.3(2)
C7 Si3 C9 C10 58.75(16)
C11 Si3 C9 C10 167.82(14)
Ru1 Si3 C9 C10 -64.02(16)
C9 Si3 C7 C8 42.63(17)
C11 Si3 C7 C8 -67.88(17)
Ru1 Si3 C7 C8 171.33(13)
C17 Si2 C13 C14 -65.69(16)
C15 Si2 C13 C14 -175.72(14)
Ru1 Si2 C13 C14 63.33(15)
C17 Si2 C15 C16 62.63(15)
C13 Si2 C15 C16 173.66(14)
Ru1 Si2 C15 C16 -67.45(15)
C13 Si2 C17 C18 -46.53(16)
C15 Si2 C17 C18 61.93(15)
Ru1 Si2 C17 C18 -170.87(12)
C5 C4 C20 C19 153.52(17)
C3 C4 C20 C19 -27.6(2)
Ru1 C4 C20 C19 63.2(2)
C5 C4 C20 C21 -82.0(2)
C3 C4 C20 C21 96.9(2)
Ru1 C4 C20 C21 -172.35(13)
